data_4350678
loop_
_publ_author_name
'Tronnier, Alexander'
'P\"othig, Alexander'
'Metz, Stefan'
'Wagenblast, Gerhard'
'M\"unster, Ingo'
'Strassner, Thomas'

_publ_section_title
;
 Enlarging the \p system of phosphorescent (C^C*) cyclometalated
 platinum(II) NHC complexes.
;
_journal_issue 12
_journal_name_full 'Inorganic chemistry'
_journal_page_first 6346
_journal_page_last 6356
_journal_paper_doi 10.1021/ic500971z
_journal_volume 53
_journal_year 2014
_chemical_compound_source 'see text'
_chemical_formula_moiety 'C24 H20 N2 O2 Pt'
_chemical_formula_sum 'C24 H20 N2 O2 Pt'
_chemical_formula_weight 563.50
_chemical_melting_point 505
_space_group_IT_number 14
_space_group_name_Hall '-P 2ybc'
_space_group_name_H-M_alt 'P 1 21/c 1'
_symmetry_cell_setting monoclinic
_symmetry_Int_Tables_number 14
_symmetry_space_group_name_Hall '-P 2ybc'
_symmetry_space_group_name_H-M 'P 1 21/c 1'
_atom_sites_solution_hydrogens geom
_atom_sites_solution_primary direct
_atom_sites_solution_secondary difmap
_cell_angle_alpha 90
_cell_angle_beta 99.603(7)
_cell_angle_gamma 90
_cell_formula_units_Z 4
_cell_length_a 10.8150(7)
_cell_length_b 15.8080(13)
_cell_length_c 11.7930(14)
_cell_measurement_reflns_used 4059
_cell_measurement_temperature 198
_cell_measurement_theta_max 26.399
_cell_measurement_theta_min 4.910
_cell_volume 1987.9(3)
_computing_cell_refinement 'Dirax/lsq (Duisenberg, 1992)'
_computing_data_collection 'Collect (Nonius BV, 1999)'
_computing_data_reduction 'EvalCCD (Duisenberg et al., 2003)'
_computing_molecular_graphics 'PLATON (Spek, 2011)'
_computing_publication_material 'PLATON (Spek, 2011), enCIFer (Allen, 2004)'
_computing_structure_refinement 'SHELXL97 (Sheldrick, 1997), SHELXLE (Huebschle, 2011)'
_computing_structure_solution 'SIR92 (Altomare et al., 1994)'
_diffrn_ambient_temperature 198
_diffrn_detector 'CCD plate'
_diffrn_detector_area_resol_mean 9
_diffrn_measured_fraction_theta_full 0.993
_diffrn_measured_fraction_theta_max 0.993
_diffrn_measurement_device '95mm CCD camera on \k-goniostat'
_diffrn_measurement_device_type 'Bruker KappaCCD'
_diffrn_measurement_method 'phi- and omega-rotation'
_diffrn_radiation_monochromator graphite
_diffrn_radiation_probe x-ray
_diffrn_radiation_source 'fine-focus sealed tube'
_diffrn_radiation_type MoK\a
_diffrn_radiation_wavelength 0.71073
_diffrn_reflns_av_R_equivalents 0.0268
_diffrn_reflns_av_unetI/netI 0.0124
_diffrn_reflns_limit_h_max 13
_diffrn_reflns_limit_h_min -13
_diffrn_reflns_limit_k_max 19
_diffrn_reflns_limit_k_min -19
_diffrn_reflns_limit_l_max 14
_diffrn_reflns_limit_l_min -14
_diffrn_reflns_number 45152
_diffrn_reflns_reduction_process
;
;
_diffrn_reflns_theta_full 26.40
_diffrn_reflns_theta_max 26.40
_diffrn_reflns_theta_min 4.91
_exptl_absorpt_coefficient_mu 7.081
_exptl_absorpt_correction_T_max 0.260
_exptl_absorpt_correction_T_min 0.118
_exptl_absorpt_correction_type multi-scan
_exptl_absorpt_process_details 'SADABS 2.10.(Sheldrick,Bruker AXS Inc.,2002)'
_exptl_crystal_colour yellow
_exptl_crystal_density_diffrn 1.883
_exptl_crystal_density_method 'Not Measured'
_exptl_crystal_description fragment
_exptl_crystal_F_000 1088
_exptl_crystal_size_max 0.530
_exptl_crystal_size_mid 0.350
_exptl_crystal_size_min 0.260
_refine_diff_density_max 0.697
_refine_diff_density_min -0.766
_refine_diff_density_rms 0.091
_refine_ls_extinction_method none
_refine_ls_goodness_of_fit_ref 1.207
_refine_ls_hydrogen_treatment constr
_refine_ls_matrix_type full
_refine_ls_number_parameters 264
_refine_ls_number_reflns 4059
_refine_ls_number_restraints 0
_refine_ls_restrained_S_all 1.207
_refine_ls_R_factor_all 0.0238
_refine_ls_R_factor_gt 0.0142
_refine_ls_shift/su_max 0.001
_refine_ls_shift/su_mean 0.000
_refine_ls_structure_factor_coef Fsqd
_refine_ls_weighting_details 'calc w=1/[\s^2^(Fo^2^)+(0.0060P)^2^+2.9117P] where P=(Fo^2^+2Fc^2^)/3'
_refine_ls_weighting_scheme calc
_refine_ls_wR_factor_gt 0.0293
_refine_ls_wR_factor_ref 0.0339
_reflns_number_gt 3488
_reflns_number_total 4059
_reflns_threshold_expression I>2\s(I)
_cod_data_source_file ic500971z_si_002.cif
_cod_data_source_block compound_12
_cod_depositor_comments
;
The following automatic conversions were performed:

data item '_symmetry_cell_setting' value 'Monoclinic' was changed to
'monoclinic' in accordance with the
/home/saulius/struct/COD-crude-data/automatic-downloads/DataCite-retrospective/ACS/depositions/lib/dictionaries/cif_core.dic
dictionary named 'cif_core.dic' version 2.4.2 last updated on
2011-04-26.

Automatic conversion script
Id: cif_fix_values 6909 2019-04-08 15:41:33Z antanas 
;
_cod_original_sg_symbol_H-M 'P 21/c'
_cod_database_code 4350678

loop_
_symmetry_equiv_pos_site_id
_symmetry_equiv_pos_as_xyz
1 x,y,z
2 -x,1/2+y,1/2-z
3 -x,-y,-z
4 x,1/2-y,1/2+z

loop_
_atom_site_aniso_label
_atom_site_aniso_U_11
_atom_site_aniso_U_22
_atom_site_aniso_U_33
_atom_site_aniso_U_23
_atom_site_aniso_U_13
_atom_site_aniso_U_12
Pt1 0.0182(1) 0.0179(1) 0.0227(1) 0.0024(1) 0.0030(1) 0.0011(1)
O1 0.0243(10) 0.0257(10) 0.0384(11) 0.0087(9) 0.0019(9) -0.0022(8)
O2 0.0240(10) 0.0248(10) 0.0294(10) 0.0043(8) 0.0008(8) 0.0010(8)
N1 0.0189(11) 0.0193(11) 0.0265(12) 0.0016(9) 0.0058(9) 0.0008(9)
N2 0.0215(11) 0.0202(11) 0.0263(12) 0.0042(9) 0.0036(9) 0.0009(9)
C1 0.0214(13) 0.0228(13) 0.0248(13) -0.0031(11) 0.0071(11) 0.0005(11)
C2 0.0267(14) 0.0213(13) 0.0240(13) 0.0032(11) 0.0092(11) 0.0043(11)
C3 0.0264(15) 0.0321(15) 0.0298(15) 0.0051(12) 0.0058(12) 0.0070(12)
C4 0.0397(18) 0.0345(16) 0.0356(17) 0.0139(13) 0.0108(14) 0.0162(14)
C5 0.0444(18) 0.0254(15) 0.0377(17) 0.0100(12) 0.0195(14) 0.0090(13)
C6 0.0318(16) 0.0214(13) 0.0391(16) 0.0040(12) 0.0164(13) 0.0050(12)
C7 0.0250(14) 0.0222(13) 0.0229(13) 0.0013(11) 0.0097(11) 0.0035(11)
C8 0.0223(14) 0.0230(13) 0.0222(13) -0.0047(10) 0.0072(11) -0.0005(10)
C9 0.0246(14) 0.0228(13) 0.0201(13) -0.0045(10) 0.0064(10) 0.0004(11)
C10 0.0278(15) 0.0294(15) 0.0243(14) -0.0021(11) 0.0013(11) 0.0028(12)
C11 0.0228(14) 0.0418(17) 0.0331(16) -0.0070(14) -0.0024(12) -0.0014(13)
C12 0.0271(16) 0.0396(18) 0.0406(17) -0.0080(14) 0.0041(13) -0.0123(13)
C13 0.0300(15) 0.0257(14) 0.0308(15) -0.0026(12) 0.0059(12) -0.0035(12)
C14 0.0212(13) 0.0228(13) 0.0242(14) 0.0049(11) -0.0022(11) -0.0003(11)
C15 0.0266(16) 0.0423(18) 0.0342(16) -0.0065(14) 0.0045(13) -0.0034(13)
C16 0.0234(15) 0.064(2) 0.0452(19) -0.0023(18) 0.0040(14) -0.0097(16)
C17 0.0363(18) 0.052(2) 0.0373(18) 0.0047(16) -0.0088(15) -0.0189(16)
C18 0.054(2) 0.0268(15) 0.0322(16) -0.0022(13) -0.0055(15) -0.0063(14)
C19 0.0360(17) 0.0279(15) 0.0316(15) 0.0017(12) 0.0048(13) 0.0006(12)
C20 0.0304(16) 0.0326(16) 0.0411(17) 0.0074(13) 0.0007(13) -0.0070(13)
C21 0.0242(14) 0.0256(14) 0.0287(14) 0.0034(11) 0.0096(11) -0.0008(11)
C22 0.0292(15) 0.0241(14) 0.0296(15) 0.0079(11) 0.0087(12) -0.0004(12)
C23 0.0265(14) 0.0286(14) 0.0211(13) 0.0047(11) 0.0062(11) 0.0052(11)
C24 0.0323(17) 0.0350(16) 0.0347(16) 0.0154(13) 0.0034(13) 0.0042(13)

loop_
_atom_site_label
_atom_site_type_symbol
_atom_site_thermal_displace_type
_atom_site_fract_x
_atom_site_fract_y
_atom_site_fract_z
_atom_site_occupancy
_atom_site_U_iso_or_equiv
_atom_site_calc_flag
_atom_site_refinement_flags
Pt1 Pt Uani 0.05359(1) 0.18343(1) 0.08720(1) 1.000 0.0197(1) d .
O1 O Uani 0.19918(18) 0.27103(12) 0.11606(17) 1.000 0.0299(6) d .
O2 O Uani -0.04854(18) 0.26566(12) -0.02422(16) 1.000 0.0265(6) d .
N1 N Uani 0.0659(2) 0.01942(13) 0.18532(19) 1.000 0.0213(7) d .
N2 N Uani 0.2469(2) 0.07858(13) 0.24544(19) 1.000 0.0227(7) d .
C1 C Uani 0.1327(2) 0.09265(17) 0.1813(2) 1.000 0.0226(8) d .
C2 C Uani 0.2532(3) -0.00396(17) 0.2892(2) 1.000 0.0234(8) d .
C3 C Uani 0.3511(3) -0.04542(19) 0.3581(2) 1.000 0.0293(9) d .
C4 C Uani 0.3290(3) -0.1285(2) 0.3866(3) 1.000 0.0361(10) d .
C5 C Uani 0.2151(3) -0.16726(18) 0.3469(3) 1.000 0.0344(10) d .
C6 C Uani 0.1170(3) -0.12574(17) 0.2780(3) 1.000 0.0296(9) d .
C7 C Uani 0.1383(2) -0.04217(16) 0.2507(2) 1.000 0.0227(8) d .
C8 C Uani -0.0588(2) 0.02230(16) 0.1241(2) 1.000 0.0221(8) d .
C9 C Uani -0.0848(2) 0.09983(16) 0.0677(2) 1.000 0.0222(8) d .
C10 C Uani -0.2057(3) 0.11109(18) 0.0077(2) 1.000 0.0275(8) d .
C11 C Uani -0.2961(3) 0.0481(2) 0.0055(3) 1.000 0.0334(9) d .
C12 C Uani -0.2669(3) -0.0276(2) 0.0624(3) 1.000 0.0359(10) d .
C13 C Uani -0.1467(3) -0.04145(18) 0.1229(2) 1.000 0.0287(8) d .
C14 C Uani 0.3505(2) 0.13664(17) 0.2668(2) 1.000 0.0234(8) d .
C15 C Uani 0.4531(3) 0.1228(2) 0.2142(3) 1.000 0.0344(10) d .
C16 C Uani 0.5556(3) 0.1768(2) 0.2372(3) 1.000 0.0444(10) d .
C17 C Uani 0.5542(3) 0.2425(2) 0.3132(3) 1.000 0.0436(11) d .
C18 C Uani 0.4523(3) 0.2553(2) 0.3667(3) 1.000 0.0391(10) d .
C19 C Uani 0.3479(3) 0.20259(18) 0.3431(3) 1.000 0.0319(9) d .
C20 C Uani 0.3092(3) 0.39878(19) 0.1159(3) 1.000 0.0353(9) d .
C21 C Uani 0.1943(3) 0.34620(17) 0.0766(2) 1.000 0.0256(8) d .
C22 C Uani 0.0943(3) 0.38153(18) 0.0010(2) 1.000 0.0272(8) d .
C23 C Uani -0.0173(3) 0.34150(17) -0.0445(2) 1.000 0.0252(8) d .
C24 C Uani -0.1151(3) 0.38821(19) -0.1264(3) 1.000 0.0343(9) d .
H3A H Uiso 0.42910 -0.01840 0.38430 1.000 0.0350 c R
H4A H Uiso 0.39300 -0.15940 0.43420 1.000 0.0430 c R
H5A H Uiso 0.20370 -0.22450 0.36760 1.000 0.0410 c R
H6A H Uiso 0.03950 -0.15310 0.25100 1.000 0.0360 c R
H10A H Uiso -0.22700 0.16260 -0.03240 1.000 0.0330 c R
H11A H Uiso -0.37840 0.05720 -0.03540 1.000 0.0400 c R
H12A H Uiso -0.32900 -0.07030 0.06020 1.000 0.0430 c R
H13A H Uiso -0.12550 -0.09330 0.16220 1.000 0.0340 c R
H15A H Uiso 0.45390 0.07680 0.16260 1.000 0.0410 c R
H16A H Uiso 0.62630 0.16830 0.20040 1.000 0.0530 c R
H17A H Uiso 0.62430 0.27930 0.32890 1.000 0.0520 c R
H18A H Uiso 0.45300 0.30030 0.42020 1.000 0.0470 c R
H19A H Uiso 0.27640 0.21190 0.37860 1.000 0.0380 c R
H20A H Uiso 0.38430 0.36360 0.11840 1.000 0.0530 c R
H20B H Uiso 0.30630 0.42130 0.19280 1.000 0.0530 c R
H20C H Uiso 0.31220 0.44570 0.06210 1.000 0.0530 c R
H22A H Uiso 0.10360 0.43860 -0.02150 1.000 0.0330 c R
H24A H Uiso -0.19510 0.38660 -0.09790 1.000 0.0510 c R
H24B H Uiso -0.12510 0.36140 -0.20230 1.000 0.0510 c R
H24C H Uiso -0.08890 0.44710 -0.13250 1.000 0.0510 c R

loop_
_atom_type_symbol
_atom_type_description
_atom_type_scat_dispersion_real
_atom_type_scat_dispersion_imag
_atom_type_scat_source
C C 0.0033 0.0016 ' International Tables Vol C Tables 4.2.6.8 and 6.1.1.4'
H H 0.0000 0.0000 ' International Tables Vol C Tables 4.2.6.8 and 6.1.1.4'
N N 0.0061 0.0033 ' International Tables Vol C Tables 4.2.6.8 and 6.1.1.4'
O O 0.0106 0.0060 ' International Tables Vol C Tables 4.2.6.8 and 6.1.1.4'
Pt Pt -1.7033 8.3905 ' International Tables Vol C Tables 4.2.6.8 and 6.1.1.4'

loop_
_geom_angle_atom_site_label_1
_geom_angle_atom_site_label_2
_geom_angle_atom_site_label_3
_geom_angle
_geom_angle_publ_flag
O1 Pt1 O2 89.71(8) yes
O1 Pt1 C1 98.65(9) yes
O1 Pt1 C9 177.29(9) yes
O2 Pt1 C1 171.20(9) yes
O2 Pt1 C9 91.89(9) yes
C1 Pt1 C9 79.87(10) yes
Pt1 O1 C21 125.21(19) yes
Pt1 O2 C23 125.94(18) yes
C1 N1 C7 111.0(2) yes
C1 N1 C8 114.6(2) yes
C7 N1 C8 134.4(2) yes
C1 N2 C2 110.0(2) yes
C1 N2 C14 127.2(2) yes
C2 N2 C14 122.8(2) yes
Pt1 C1 N1 117.63(17) yes
Pt1 C1 N2 136.08(19) yes
N1 C1 N2 106.2(2) yes
N2 C2 C3 129.9(3) yes
N2 C2 C7 107.4(2) yes
C3 C2 C7 122.7(3) no
C2 C3 C4 116.4(3) no
C3 C4 C5 121.1(3) no
C4 C5 C6 122.6(3) no
C5 C6 C7 116.4(3) no
N1 C7 C2 105.4(2) yes
N1 C7 C6 133.8(2) yes
C2 C7 C6 120.8(2) no
N1 C8 C9 111.6(2) yes
N1 C8 C13 125.1(2) yes
C9 C8 C13 123.3(2) no
Pt1 C9 C8 116.15(16) yes
Pt1 C9 C10 127.0(2) yes
C8 C9 C10 116.8(2) no
C9 C10 C11 121.0(3) no
C10 C11 C12 120.5(3) no
C11 C12 C13 120.2(3) no
C8 C13 C12 118.2(3) no
N2 C14 C15 118.9(2) yes
N2 C14 C19 119.8(2) yes
C15 C14 C19 121.3(3) no
C14 C15 C16 119.4(3) no
C15 C16 C17 119.8(3) no
C16 C17 C18 120.6(3) no
C17 C18 C19 120.4(3) no
C14 C19 C18 118.5(3) no
O1 C21 C20 114.9(3) yes
O1 C21 C22 125.9(3) yes
C20 C21 C22 119.2(3) no
C21 C22 C23 126.5(3) no
O2 C23 C22 126.5(3) yes
O2 C23 C24 113.7(3) yes
C22 C23 C24 119.9(2) no
C2 C3 H3A 122.00 no
C4 C3 H3A 122.00 no
C3 C4 H4A 119.00 no
C5 C4 H4A 119.00 no
C4 C5 H5A 119.00 no
C6 C5 H5A 119.00 no
C5 C6 H6A 122.00 no
C7 C6 H6A 122.00 no
C9 C10 H10A 119.00 no
C11 C10 H10A 119.00 no
C10 C11 H11A 120.00 no
C12 C11 H11A 120.00 no
C11 C12 H12A 120.00 no
C13 C12 H12A 120.00 no
C8 C13 H13A 121.00 no
C12 C13 H13A 121.00 no
C14 C15 H15A 120.00 no
C16 C15 H15A 120.00 no
C15 C16 H16A 120.00 no
C17 C16 H16A 120.00 no
C16 C17 H17A 120.00 no
C18 C17 H17A 120.00 no
C17 C18 H18A 120.00 no
C19 C18 H18A 120.00 no
C14 C19 H19A 121.00 no
C18 C19 H19A 121.00 no
C21 C20 H20A 109.00 no
C21 C20 H20B 110.00 no
C21 C20 H20C 110.00 no
H20A C20 H20B 109.00 no
H20A C20 H20C 109.00 no
H20B C20 H20C 110.00 no
C21 C22 H22A 117.00 no
C23 C22 H22A 117.00 no
C23 C24 H24A 110.00 no
C23 C24 H24B 109.00 no
C23 C24 H24C 109.00 no
H24A C24 H24B 109.00 no
H24A C24 H24C 109.00 no
H24B C24 H24C 109.00 no

loop_
_geom_bond_atom_site_label_1
_geom_bond_atom_site_label_2
_geom_bond_distance
_geom_bond_publ_flag
Pt1 O1 2.082(2) yes
Pt1 O2 2.0376(19) yes
Pt1 C1 1.925(3) yes
Pt1 C9 1.981(2) yes
O1 C21 1.274(3) yes
O2 C23 1.279(3) yes
N1 C1 1.370(3) yes
N1 C7 1.398(3) yes
N1 C8 1.420(3) yes
N2 C1 1.355(3) yes
N2 C2 1.401(3) yes
N2 C14 1.438(3) yes
C2 C3 1.387(4) no
C2 C7 1.388(4) no
C3 C4 1.386(4) no
C4 C5 1.386(5) no
C5 C6 1.389(5) no
C6 C7 1.388(4) no
C8 C9 1.400(4) no
C8 C13 1.384(4) no
C9 C10 1.390(4) no
C10 C11 1.393(4) no
C11 C12 1.383(5) no
C12 C13 1.392(5) no
C14 C15 1.376(4) no
C14 C19 1.381(4) no
C15 C16 1.390(5) no
C16 C17 1.374(5) no
C17 C18 1.373(5) no
C18 C19 1.394(5) no
C20 C21 1.503(4) no
C21 C22 1.398(4) no
C22 C23 1.389(4) no
C23 C24 1.502(4) no
C3 H3A 0.9500 no
C4 H4A 0.9500 no
C5 H5A 0.9500 no
C6 H6A 0.9500 no
C10 H10A 0.9500 no
C11 H11A 0.9500 no
C12 H12A 0.9500 no
C13 H13A 0.9500 no
C15 H15A 0.9500 no
C16 H16A 0.9500 no
C17 H17A 0.9500 no
C18 H18A 0.9500 no
C19 H19A 0.9500 no
C20 H20A 0.9800 no
C20 H20B 0.9800 no
C20 H20C 0.9800 no
C22 H22A 0.9500 no
C24 H24A 0.9800 no
C24 H24B 0.9800 no
C24 H24C 0.9800 no

loop_
_geom_hbond_atom_site_label_D
_geom_hbond_atom_site_label_H
_geom_hbond_atom_site_label_A
_geom_hbond_distance_DH
_geom_hbond_distance_HA
_geom_hbond_distance_DA
_geom_hbond_angle_DHA
_geom_hbond_publ_flag
C10 H10A O2 0.9500 2.5200 3.036(4) 115.00 yes

loop_
_geom_torsion_atom_site_label_1
_geom_torsion_atom_site_label_2
_geom_torsion_atom_site_label_3
_geom_torsion_atom_site_label_4
_geom_torsion
_geom_torsion_publ_flag
O2 Pt1 O1 C21 6.0(2) no
C1 Pt1 O1 C21 -176.8(2) no
O1 Pt1 O2 C23 -5.3(2) no
C9 Pt1 O2 C23 172.5(2) no
O1 Pt1 C1 N1 -179.30(18) no
O1 Pt1 C1 N2 -3.3(3) no
C9 Pt1 C1 N1 3.00(18) no
C9 Pt1 C1 N2 179.0(3) no
O2 Pt1 C9 C8 175.47(18) no
O2 Pt1 C9 C10 -7.0(2) no
C1 Pt1 C9 C8 -1.42(18) no
C1 Pt1 C9 C10 176.1(2) no
Pt1 O1 C21 C20 176.33(19) no
Pt1 O1 C21 C22 -4.6(4) no
Pt1 O2 C23 C22 3.2(4) no
Pt1 O2 C23 C24 -176.94(18) no
C7 N1 C1 Pt1 176.11(16) no
C7 N1 C1 N2 -1.0(3) no
C8 N1 C1 Pt1 -4.0(3) no
C8 N1 C1 N2 178.9(2) no
C1 N1 C7 C2 0.9(3) no
C1 N1 C7 C6 -177.7(3) no
C8 N1 C7 C2 -178.9(3) no
C8 N1 C7 C6 2.5(5) no
C1 N1 C8 C9 2.7(3) no
C1 N1 C8 C13 -174.9(2) no
C7 N1 C8 C9 -177.5(2) no
C7 N1 C8 C13 4.9(4) no
C2 N2 C1 Pt1 -175.6(2) no
C2 N2 C1 N1 0.7(3) no
C14 N2 C1 Pt1 3.4(4) no
C14 N2 C1 N1 179.6(2) no
C1 N2 C2 C3 179.7(3) no
C1 N2 C2 C7 -0.1(3) no
C14 N2 C2 C3 0.7(4) no
C14 N2 C2 C7 -179.1(2) no
C1 N2 C14 C15 -107.6(3) no
C1 N2 C14 C19 75.3(3) no
C2 N2 C14 C15 71.2(3) no
C2 N2 C14 C19 -105.9(3) no
N2 C2 C3 C4 -179.3(3) no
C7 C2 C3 C4 0.5(4) no
N2 C2 C7 N1 -0.5(3) no
N2 C2 C7 C6 178.4(2) no
C3 C2 C7 N1 179.7(2) no
C3 C2 C7 C6 -1.4(4) no
C2 C3 C4 C5 0.5(5) no
C3 C4 C5 C6 -0.6(5) no
C4 C5 C6 C7 -0.3(5) no
C5 C6 C7 N1 179.8(3) no
C5 C6 C7 C2 1.3(4) no
N1 C8 C9 Pt1 -0.3(3) no
N1 C8 C9 C10 -178.0(2) no
C13 C8 C9 Pt1 177.36(19) no
C13 C8 C9 C10 -0.4(4) no
N1 C8 C13 C12 177.4(3) no
C9 C8 C13 C12 0.1(4) no
Pt1 C9 C10 C11 -176.8(2) no
C8 C9 C10 C11 0.7(4) no
C9 C10 C11 C12 -0.6(5) no
C10 C11 C12 C13 0.2(5) no
C11 C12 C13 C8 0.0(4) no
N2 C14 C15 C16 -177.8(3) no
C19 C14 C15 C16 -0.8(5) no
N2 C14 C19 C18 176.7(3) no
C15 C14 C19 C18 -0.3(5) no
C14 C15 C16 C17 0.9(5) no
C15 C16 C17 C18 0.0(5) no
C16 C17 C18 C19 -1.1(5) no
C17 C18 C19 C14 1.2(5) no
O1 C21 C22 C23 0.1(5) no
C20 C21 C22 C23 179.1(3) no
C21 C22 C23 O2 0.8(5) no
C21 C22 C23 C24 -179.1(3) no
